data_4033009
loop_
_publ_author_name
'Chen, Ke'
'Liu, Shuai'
'Wang, Dan'
'Hao, Wen-Juan'
'Zhou, Peng'
'Tu, Shu-Jiang'
'Jiang, Bo'

_publ_section_title
;
 Silver/Scandium-Cocatalyzed Bicyclization of \b-Alkynyl Ketones Leading
 to Benzo[c]xanthenes and Naphtho[1,2-b]benzofurans.
;
_journal_issue 21
_journal_name_full 'The Journal of organic chemistry'
_journal_page_first 11524
_journal_page_last 11530
_journal_paper_doi 10.1021/acs.joc.7b02134
_journal_volume 82
_journal_year 2017
_chemical_formula_sum 'C74 H72 O4'
_chemical_formula_weight 1025.32
_chemical_name_systematic
; 
 ? 
;
_space_group_IT_number 14
_symmetry_cell_setting monoclinic
_symmetry_space_group_name_Hall '-P 2yn'
_symmetry_space_group_name_H-M 'P 1 21/n 1'
_atom_sites_solution_hydrogens geom
_atom_sites_solution_primary direct
_atom_sites_solution_secondary difmap
_audit_creation_method SHELXL-97
_cell_angle_alpha 90.00
_cell_angle_beta 111.516(7)
_cell_angle_gamma 90.00
_cell_formula_units_Z 2
_cell_length_a 12.141(6)
_cell_length_b 16.578(8)
_cell_length_c 15.645(8)
_cell_measurement_reflns_used 1183
_cell_measurement_temperature 298(2)
_cell_measurement_theta_max 19.014
_cell_measurement_theta_min 2.822
_cell_volume 2929(3)
_computing_cell_refinement 'Bruker SMART'
_computing_data_collection 'Bruker SMART'
_computing_data_reduction 'Bruker SAINT'
_computing_molecular_graphics 'Bruker SHELXTL'
_computing_publication_material 'Bruker SHELXTL'
_computing_structure_refinement 'SHELXL-97 (Sheldrick, 1997)'
_computing_structure_solution 'SHELXS-97 (Sheldrick, 1990)'
_diffrn_ambient_temperature 298(2)
_diffrn_measured_fraction_theta_full 0.997
_diffrn_measured_fraction_theta_max 0.997
_diffrn_measurement_device_type 'CCD area detector'
_diffrn_measurement_method 'phi and omega scans'
_diffrn_radiation_monochromator graphite
_diffrn_radiation_source 'fine-focus sealed tube'
_diffrn_radiation_type MoK\a
_diffrn_radiation_wavelength 0.71073
_diffrn_reflns_av_R_equivalents 0.0721
_diffrn_reflns_av_sigmaI/netI 0.1177
_diffrn_reflns_limit_h_max 14
_diffrn_reflns_limit_h_min -14
_diffrn_reflns_limit_k_max 19
_diffrn_reflns_limit_k_min -16
_diffrn_reflns_limit_l_max 15
_diffrn_reflns_limit_l_min -18
_diffrn_reflns_number 14771
_diffrn_reflns_theta_full 25.02
_diffrn_reflns_theta_max 25.02
_diffrn_reflns_theta_min 2.18
_exptl_absorpt_coefficient_mu 0.070
_exptl_absorpt_correction_T_max 0.9910
_exptl_absorpt_correction_T_min 0.9672
_exptl_absorpt_correction_type multi-scan
_exptl_absorpt_process_details sadabs
_exptl_crystal_colour white
_exptl_crystal_density_diffrn 1.162
_exptl_crystal_density_method 'not measured'
_exptl_crystal_description block
_exptl_crystal_F_000 1096
_exptl_crystal_size_max 0.48
_exptl_crystal_size_mid 0.16
_exptl_crystal_size_min 0.13
_refine_diff_density_max 0.237
_refine_diff_density_min -0.217
_refine_diff_density_rms 0.032
_refine_ls_extinction_method none
_refine_ls_goodness_of_fit_ref 0.941
_refine_ls_hydrogen_treatment mixed
_refine_ls_matrix_type full
_refine_ls_number_parameters 358
_refine_ls_number_reflns 5157
_refine_ls_number_restraints 0
_refine_ls_restrained_S_all 0.941
_refine_ls_R_factor_all 0.1523
_refine_ls_R_factor_gt 0.0505
_refine_ls_shift/su_max 0.000
_refine_ls_shift/su_mean 0.000
_refine_ls_structure_factor_coef Fsqd
_refine_ls_weighting_details 'calc w=1/[\s^2^(Fo^2^)+(0.0005P)^2^+0.0000P] where P=(Fo^2^+2Fc^2^)/3'
_refine_ls_weighting_scheme calc
_refine_ls_wR_factor_gt 0.0684
_refine_ls_wR_factor_ref 0.0786
_reflns_number_gt 1910
_reflns_number_total 5157
_reflns_threshold_expression >2sigma(I)
_cod_data_source_file jo7b02134_si_002.cif
_cod_data_source_block 170625d
_cod_depositor_comments
;
The following automatic conversions were performed:

'_symmetry_cell_setting' value 'Monoclinic' changed to 'monoclinic'
according to
/home/data/users/saulius/crontab/automatic-downloads/rss-feeds/ACS/lib/dictionaries/cif_core.dic
dictionary named 'cif_core.dic' version 2.4.2 from 2011-04-26.

Automatic conversion script
Id: cif_fix_values 4973 2017-02-22 13:04:09Z antanas 

 Adding full bibliography for 4033009.cif.
;
_cod_original_cell_volume 2930(3)
_cod_original_sg_symbol_H-M P2(1)/n
_cod_database_code 4033009

loop_
_symmetry_equiv_pos_as_xyz
'x, y, z'
'-x+1/2, y+1/2, -z+1/2'
'-x, -y, -z'
'x-1/2, -y-1/2, z-1/2'

loop_
_atom_site_label
_atom_site_type_symbol
_atom_site_fract_x
_atom_site_fract_y
_atom_site_fract_z
_atom_site_U_iso_or_equiv
_atom_site_adp_type
_atom_site_occupancy
_atom_site_symmetry_multiplicity
_atom_site_calc_flag
_atom_site_refinement_flags
O1 O 0.40138(17) 0.17305(11) 0.25503(16) 0.0707(6) Uani 1 1 d .
O2 O 0.71754(15) 0.52426(10) 0.16765(15) 0.0809(7) Uani 1 1 d .
H2 H 0.6614 0.5525 0.1661 0.121 Uiso 1 1 calc R
C1 C 0.5120(3) 0.17651(16) 0.3255(2) 0.0571(8) Uani 1 1 d .
C2 C 0.5120(3) 0.16906(17) 0.4132(3) 0.0695(10) Uani 1 1 d .
H2A H 0.4412 0.1631 0.4227 0.083 Uiso 1 1 calc R
C3 C 0.6183(3) 0.17059(16) 0.4866(2) 0.0749(10) Uani 1 1 d .
H3 H 0.6200 0.1660 0.5463 0.090 Uiso 1 1 calc R
C4 C 0.7226(3) 0.17908(16) 0.4706(2) 0.0709(10) Uani 1 1 d .
H4 H 0.7948 0.1795 0.5197 0.085 Uiso 1 1 calc R
C5 C 0.7195(3) 0.18694(15) 0.3824(2) 0.0598(9) Uani 1 1 d .
H5 H 0.7902 0.1935 0.3729 0.072 Uiso 1 1 calc R
C6 C 0.6145(3) 0.18542(15) 0.3071(2) 0.0490(8) Uani 1 1 d .
C7 C 0.6101(2) 0.19807(15) 0.2113(2) 0.0484(8) Uani 1 1 d .
H7 H 0.6719 0.1646 0.2031 0.058 Uiso 1 1 calc R
C8 C 0.4923(2) 0.17148(14) 0.1412(2) 0.0451(7) Uani 1 1 d .
C9 C 0.4776(2) 0.15700(14) 0.0485(2) 0.0480(8) Uani 1 1 d .
C10 C 0.3698(2) 0.13594(14) -0.0148(2) 0.0551(8) Uani 1 1 d .
H10 H 0.3616 0.1271 -0.0755 0.066 Uiso 1 1 calc R
C11 C 0.2697(2) 0.12737(15) 0.0115(2) 0.0519(8) Uani 1 1 d .
C12 C 0.1570(3) 0.10764(15) -0.0534(2) 0.0641(9) Uani 1 1 d .
H12 H 0.1474 0.0990 -0.1145 0.077 Uiso 1 1 calc R
C13 C 0.0622(3) 0.10124(18) -0.0269(3) 0.0790(11) Uani 1 1 d .
H13 H -0.0120 0.0888 -0.0702 0.095 Uiso 1 1 calc R
C14 C 0.0757(3) 0.1132(2) 0.0640(3) 0.0843(12) Uani 1 1 d .
H14 H 0.0102 0.1080 0.0809 0.101 Uiso 1 1 calc R
C15 C 0.1824(3) 0.13238(17) 0.1290(2) 0.0744(10) Uani 1 1 d .
H15 H 0.1901 0.1401 0.1898 0.089 Uiso 1 1 calc R
C16 C 0.2820(2) 0.14039(15) 0.1027(2) 0.0517(8) Uani 1 1 d .
C17 C 0.3971(3) 0.16153(15) 0.1668(2) 0.0525(8) Uani 1 1 d .
C18 C 0.6381(2) 0.28601(16) 0.19835(19) 0.0491(8) Uani 1 1 d .
C19 C 0.5585(2) 0.34704(17) 0.19360(18) 0.0519(8) Uani 1 1 d .
H19 H 0.4854 0.3335 0.1961 0.062 Uiso 1 1 calc R
C20 C 0.5830(2) 0.42727(17) 0.18526(19) 0.0507(8) Uani 1 1 d .
C21 C 0.6932(3) 0.44471(16) 0.1792(2) 0.0540(8) Uani 1 1 d .
C22 C 0.7776(2) 0.38554(17) 0.1853(2) 0.0529(8) Uani 1 1 d .
C23 C 0.7466(2) 0.30709(16) 0.19421(19) 0.0522(8) Uani 1 1 d .
H23 H 0.8008 0.2664 0.1976 0.063 Uiso 1 1 calc R
C24 C 0.4922(3) 0.49375(18) 0.1811(2) 0.0625(9) Uani 1 1 d .
C25 C 0.4458(3) 0.53386(16) 0.0864(2) 0.0902(11) Uani 1 1 d .
H25A H 0.5110 0.5563 0.0735 0.135 Uiso 1 1 calc R
H25B H 0.3914 0.5760 0.0858 0.135 Uiso 1 1 calc R
H25C H 0.4061 0.4944 0.0405 0.135 Uiso 1 1 calc R
C26 C 0.5470(2) 0.55807(16) 0.2557(2) 0.0838(11) Uani 1 1 d .
H26A H 0.5761 0.5327 0.3150 0.126 Uiso 1 1 calc R
H26B H 0.4879 0.5973 0.2537 0.126 Uiso 1 1 calc R
H26C H 0.6112 0.5843 0.2449 0.126 Uiso 1 1 calc R
C27 C 0.3842(2) 0.45961(15) 0.1990(2) 0.0819(11) Uani 1 1 d .
H27A H 0.3436 0.4214 0.1518 0.123 Uiso 1 1 calc R
H27B H 0.3314 0.5029 0.1985 0.123 Uiso 1 1 calc R
H27C H 0.4105 0.4333 0.2578 0.123 Uiso 1 1 calc R
C28 C 0.8998(3) 0.40595(18) 0.1823(3) 0.0647(9) Uani 1 1 d .
C29 C 0.8869(2) 0.44580(17) 0.0899(2) 0.0898(11) Uani 1 1 d .
H29A H 0.8422 0.4110 0.0403 0.135 Uiso 1 1 calc R
H29B H 0.9640 0.4548 0.0878 0.135 Uiso 1 1 calc R
H29C H 0.8465 0.4964 0.0843 0.135 Uiso 1 1 calc R
C30 C 0.9693(2) 0.46116(17) 0.2635(2) 0.0901(11) Uani 1 1 d .
H30A H 0.9249 0.5096 0.2610 0.135 Uiso 1 1 calc R
H30B H 1.0443 0.4746 0.2599 0.135 Uiso 1 1 calc R
H30C H 0.9818 0.4336 0.3203 0.135 Uiso 1 1 calc R
C31 C 0.9751(2) 0.32971(16) 0.1905(2) 0.0896(12) Uani 1 1 d .
H31A H 0.9857 0.3028 0.2473 0.134 Uiso 1 1 calc R
H31B H 1.0509 0.3445 0.1893 0.134 Uiso 1 1 calc R
H31C H 0.9356 0.2942 0.1401 0.134 Uiso 1 1 calc R
C32 C 0.5773(2) 0.16518(17) 0.0153(2) 0.0501(8) Uani 1 1 d .
C33 C 0.5955(2) 0.23523(17) -0.0236(2) 0.0694(10) Uani 1 1 d .
H33 H 0.5477 0.2796 -0.0257 0.083 Uiso 1 1 calc R
C34 C 0.6833(3) 0.24177(18) -0.0600(2) 0.0795(11) Uani 1 1 d .
H34 H 0.6931 0.2901 -0.0866 0.095 Uiso 1 1 calc R
C35 C 0.7554(3) 0.1779(2) -0.0572(2) 0.0770(11) Uani 1 1 d .
H35 H 0.8143 0.1820 -0.0817 0.092 Uiso 1 1 calc R
C36 C 0.7391(3) 0.1078(2) -0.0175(3) 0.0812(12) Uani 1 1 d .
H36 H 0.7878 0.0638 -0.0147 0.097 Uiso 1 1 calc R
C37 C 0.6509(2) 0.10160(17) 0.0187(2) 0.0689(10) Uani 1 1 d .
H37 H 0.6415 0.0534 0.0458 0.083 Uiso 1 1 calc R

loop_
_atom_site_aniso_label
_atom_site_aniso_U_11
_atom_site_aniso_U_22
_atom_site_aniso_U_33
_atom_site_aniso_U_23
_atom_site_aniso_U_13
_atom_site_aniso_U_12
O1 0.0569(14) 0.1052(17) 0.0482(17) -0.0006(14) 0.0170(14) 0.0009(12)
O2 0.0940(15) 0.0438(12) 0.113(2) 0.0067(13) 0.0474(15) 0.0089(11)
C1 0.067(2) 0.055(2) 0.042(3) 0.0024(18) 0.011(2) 0.0026(17)
C2 0.075(3) 0.086(2) 0.050(3) 0.004(2) 0.027(2) -0.0058(19)
C3 0.101(3) 0.072(2) 0.046(3) -0.001(2) 0.020(3) -0.004(2)
C4 0.077(3) 0.068(2) 0.053(3) 0.002(2) 0.007(2) -0.0049(18)
C5 0.064(2) 0.054(2) 0.054(3) 0.0014(19) 0.013(2) 0.0001(16)
C6 0.053(2) 0.0424(18) 0.050(3) -0.0014(17) 0.018(2) -0.0027(15)
C7 0.0478(18) 0.049(2) 0.046(2) 0.0028(16) 0.0140(18) 0.0035(15)
C8 0.0459(19) 0.0472(18) 0.042(2) 0.0024(16) 0.0161(18) 0.0005(14)
C9 0.050(2) 0.0442(19) 0.052(2) 0.0014(17) 0.0217(19) 0.0029(15)
C10 0.060(2) 0.060(2) 0.045(2) -0.0004(17) 0.018(2) 0.0001(16)
C11 0.048(2) 0.0485(19) 0.053(3) 0.0026(17) 0.012(2) -0.0053(15)
C12 0.061(2) 0.072(2) 0.054(3) -0.0019(18) 0.014(2) -0.0074(18)
C13 0.062(2) 0.095(3) 0.071(3) 0.009(2) 0.014(2) -0.0121(19)
C14 0.054(2) 0.128(3) 0.071(3) 0.008(3) 0.023(2) -0.016(2)
C15 0.056(2) 0.104(3) 0.064(3) 0.014(2) 0.023(2) -0.0042(19)
C16 0.048(2) 0.060(2) 0.045(2) 0.0067(17) 0.015(2) 0.0006(15)
C17 0.058(2) 0.056(2) 0.039(2) 0.0015(17) 0.012(2) 0.0017(16)
C18 0.0535(19) 0.048(2) 0.044(2) -0.0017(16) 0.0163(17) 0.0019(16)
C19 0.0481(18) 0.057(2) 0.050(2) -0.0029(17) 0.0177(16) -0.0006(17)
C20 0.057(2) 0.050(2) 0.044(2) 0.0006(16) 0.0169(17) 0.0059(17)
C21 0.072(2) 0.045(2) 0.047(2) 0.0009(17) 0.0238(19) 0.0012(18)
C22 0.056(2) 0.055(2) 0.050(2) 0.0013(17) 0.0225(17) -0.0013(18)
C23 0.0509(19) 0.050(2) 0.055(2) 0.0013(17) 0.0177(17) 0.0049(16)
C24 0.070(2) 0.060(2) 0.056(3) -0.0039(19) 0.021(2) 0.0162(18)
C25 0.105(3) 0.088(3) 0.073(3) 0.016(2) 0.028(2) 0.035(2)
C26 0.101(3) 0.075(2) 0.081(3) -0.017(2) 0.039(2) 0.0040(19)
C27 0.070(2) 0.079(2) 0.104(3) -0.005(2) 0.040(2) 0.0170(18)
C28 0.058(2) 0.068(2) 0.072(3) 0.004(2) 0.027(2) -0.0025(18)
C29 0.089(2) 0.099(3) 0.092(3) 0.013(2) 0.045(2) -0.005(2)
C30 0.081(2) 0.095(3) 0.083(3) -0.012(2) 0.017(2) -0.027(2)
C31 0.064(2) 0.089(2) 0.122(4) 0.012(2) 0.041(2) 0.0107(19)
C32 0.0523(19) 0.0478(19) 0.047(2) -0.0019(17) 0.0151(17) -0.0005(17)
C33 0.078(2) 0.060(2) 0.085(3) 0.009(2) 0.048(2) 0.0064(18)
C34 0.086(2) 0.074(3) 0.091(3) 0.012(2) 0.047(2) 0.004(2)
C35 0.062(2) 0.091(3) 0.088(3) 0.005(2) 0.039(2) 0.005(2)
C36 0.062(2) 0.082(3) 0.108(4) 0.008(2) 0.040(2) 0.017(2)
C37 0.065(2) 0.059(2) 0.081(3) 0.0115(19) 0.024(2) 0.0066(18)

loop_
_atom_type_symbol
_atom_type_description
_atom_type_scat_dispersion_real
_atom_type_scat_dispersion_imag
_atom_type_scat_source
C C 0.0033 0.0016 'International Tables Vol C Tables 4.2.6.8 and 6.1.1.4'
H H 0.0000 0.0000 'International Tables Vol C Tables 4.2.6.8 and 6.1.1.4'
O O 0.0106 0.0060 'International Tables Vol C Tables 4.2.6.8 and 6.1.1.4'

loop_
_geom_angle_atom_site_label_1
_geom_angle_atom_site_label_2
_geom_angle_atom_site_label_3
_geom_angle
C17 O1 C1 118.1(2)
C21 O2 H2 109.5
C2 C1 C6 123.0(3)
C2 C1 O1 115.7(3)
C6 C1 O1 121.3(3)
C1 C2 C3 119.1(3)
C1 C2 H2A 120.4
C3 C2 H2A 120.4
C2 C3 C4 119.3(3)
C2 C3 H3 120.3
C4 C3 H3 120.3
C5 C4 C3 120.1(3)
C5 C4 H4 119.9
C3 C4 H4 119.9
C4 C5 C6 122.1(3)
C4 C5 H5 118.9
C6 C5 H5 118.9
C5 C6 C1 116.3(3)
C5 C6 C7 122.3(3)
C1 C6 C7 121.3(3)
C6 C7 C8 111.3(2)
C6 C7 C18 109.9(2)
C8 C7 C18 112.2(2)
C6 C7 H7 107.8
C8 C7 H7 107.8
C18 C7 H7 107.8
C17 C8 C9 118.6(3)
C17 C8 C7 119.9(3)
C9 C8 C7 121.5(3)
C10 C9 C8 120.9(3)
C10 C9 C32 117.1(3)
C8 C9 C32 122.0(3)
C9 C10 C11 120.5(3)
C9 C10 H10 119.7
C11 C10 H10 119.7
C16 C11 C12 118.9(3)
C16 C11 C10 119.8(3)
C12 C11 C10 121.3(3)
C13 C12 C11 120.2(3)
C13 C12 H12 119.9
C11 C12 H12 119.9
C12 C13 C14 120.4(3)
C12 C13 H13 119.8
C14 C13 H13 119.8
C15 C14 C13 121.6(3)
C15 C14 H14 119.2
C13 C14 H14 119.2
C14 C15 C16 118.9(3)
C14 C15 H15 120.5
C16 C15 H15 120.5
C11 C16 C15 120.0(3)
C11 C16 C17 117.6(3)
C15 C16 C17 122.4(3)
C8 C17 O1 123.6(3)
C8 C17 C16 122.6(3)
O1 C17 C16 113.8(3)
C19 C18 C23 118.1(2)
C19 C18 C7 121.4(2)
C23 C18 C7 120.5(2)
C20 C19 C18 122.7(2)
C20 C19 H19 118.6
C18 C19 H19 118.6
C19 C20 C21 116.6(2)
C19 C20 C24 121.2(3)
C21 C20 C24 122.2(3)
O2 C21 C22 119.6(3)
O2 C21 C20 117.4(2)
C22 C21 C20 122.9(2)
C23 C22 C21 116.8(2)
C23 C22 C28 120.9(3)
C21 C22 C28 122.3(3)
C22 C23 C18 122.9(2)
C22 C23 H23 118.6
C18 C23 H23 118.6
C25 C24 C26 109.6(3)
C25 C24 C20 110.8(3)
C26 C24 C20 111.0(2)
C25 C24 C27 107.4(2)
C26 C24 C27 106.0(2)
C20 C24 C27 111.8(2)
C24 C25 H25A 109.5
C24 C25 H25B 109.5
H25A C25 H25B 109.5
C24 C25 H25C 109.5
H25A C25 H25C 109.5
H25B C25 H25C 109.5
C24 C26 H26A 109.5
C24 C26 H26B 109.5
H26A C26 H26B 109.5
C24 C26 H26C 109.5
H26A C26 H26C 109.5
H26B C26 H26C 109.5
C24 C27 H27A 109.5
C24 C27 H27B 109.5
H27A C27 H27B 109.5
C24 C27 H27C 109.5
H27A C27 H27C 109.5
H27B C27 H27C 109.5
C31 C28 C22 111.5(2)
C31 C28 C30 106.9(3)
C22 C28 C30 110.3(3)
C31 C28 C29 106.5(3)
C22 C28 C29 110.8(3)
C30 C28 C29 110.8(3)
C28 C29 H29A 109.5
C28 C29 H29B 109.5
H29A C29 H29B 109.5
C28 C29 H29C 109.5
H29A C29 H29C 109.5
H29B C29 H29C 109.5
C28 C30 H30A 109.5
C28 C30 H30B 109.5
H30A C30 H30B 109.5
C28 C30 H30C 109.5
H30A C30 H30C 109.5
H30B C30 H30C 109.5
C28 C31 H31A 109.5
C28 C31 H31B 109.5
H31A C31 H31B 109.5
C28 C31 H31C 109.5
H31A C31 H31C 109.5
H31B C31 H31C 109.5
C33 C32 C37 117.5(3)
C33 C32 C9 121.2(3)
C37 C32 C9 121.2(3)
C32 C33 C34 121.6(3)
C32 C33 H33 119.2
C34 C33 H33 119.2
C35 C34 C33 120.5(3)
C35 C34 H34 119.8
C33 C34 H34 119.8
C34 C35 C36 118.5(3)
C34 C35 H35 120.7
C36 C35 H35 120.7
C35 C36 C37 120.7(3)
C35 C36 H36 119.6
C37 C36 H36 119.6
C32 C37 C36 121.1(3)
C32 C37 H37 119.4
C36 C37 H37 119.4

loop_
_geom_bond_atom_site_label_1
_geom_bond_atom_site_label_2
_geom_bond_distance
O1 C17 1.376(3)
O1 C1 1.392(3)
O2 C21 1.378(3)
O2 H2 0.8200
C1 C2 1.376(4)
C1 C6 1.385(3)
C2 C3 1.378(4)
C2 H2A 0.9300
C3 C4 1.385(3)
C3 H3 0.9300
C4 C5 1.373(4)
C4 H4 0.9300
C5 C6 1.382(3)
C5 H5 0.9300
C6 C7 1.494(4)
C7 C8 1.515(3)
C7 C18 1.527(3)
C7 H7 0.9800
C8 C17 1.364(3)
C8 C9 1.415(4)
C9 C10 1.366(3)
C9 C32 1.488(3)
C10 C11 1.426(3)
C10 H10 0.9300
C11 C16 1.395(4)
C11 C12 1.412(3)
C12 C13 1.363(3)
C12 H12 0.9300
C13 C14 1.385(4)
C13 H13 0.9300
C14 C15 1.359(4)
C14 H14 0.9300
C15 C16 1.419(3)
C15 H15 0.9300
C16 C17 1.433(3)
C18 C19 1.382(3)
C18 C23 1.388(3)
C19 C20 1.379(3)
C19 H19 0.9300
C20 C21 1.406(3)
C20 C24 1.543(3)
C21 C22 1.396(3)
C22 C23 1.375(3)
C22 C28 1.540(3)
C23 H23 0.9300
C24 C25 1.531(4)
C24 C26 1.540(4)
C24 C27 1.545(3)
C25 H25A 0.9600
C25 H25B 0.9600
C25 H25C 0.9600
C26 H26A 0.9600
C26 H26B 0.9600
C26 H26C 0.9600
C27 H27A 0.9600
C27 H27B 0.9600
C27 H27C 0.9600
C28 C31 1.537(3)
C28 C30 1.542(4)
C28 C29 1.544(4)
C29 H29A 0.9600
C29 H29B 0.9600
C29 H29C 0.9600
C30 H30A 0.9600
C30 H30B 0.9600
C30 H30C 0.9600
C31 H31A 0.9600
C31 H31B 0.9600
C31 H31C 0.9600
C32 C33 1.366(3)
C32 C37 1.370(3)
C33 C34 1.385(3)
C33 H33 0.9300
C34 C35 1.364(3)
C34 H34 0.9300
C35 C36 1.365(3)
C35 H35 0.9300
C36 C37 1.388(3)
C36 H36 0.9300
C37 H37 0.9300

loop_
_geom_torsion_atom_site_label_1
_geom_torsion_atom_site_label_2
_geom_torsion_atom_site_label_3
_geom_torsion_atom_site_label_4
_geom_torsion
C17 O1 C1 C2 -165.4(3)
C17 O1 C1 C6 13.5(4)
C6 C1 C2 C3 0.1(5)
O1 C1 C2 C3 179.0(3)
C1 C2 C3 C4 -0.4(5)
C2 C3 C4 C5 0.8(5)
C3 C4 C5 C6 -1.1(4)
C4 C5 C6 C1 0.8(4)
C4 C5 C6 C7 176.9(2)
C2 C1 C6 C5 -0.3(4)
O1 C1 C6 C5 -179.1(2)
C2 C1 C6 C7 -176.4(3)
O1 C1 C6 C7 4.8(4)
C5 C6 C7 C8 164.6(2)
C1 C6 C7 C8 -19.5(3)
C5 C6 C7 C18 -70.4(3)
C1 C6 C7 C18 105.4(3)
C6 C7 C8 C17 17.7(3)
C18 C7 C8 C17 -105.9(3)
C6 C7 C8 C9 -162.7(2)
C18 C7 C8 C9 73.7(3)
C17 C8 C9 C10 2.0(4)
C7 C8 C9 C10 -177.6(2)
C17 C8 C9 C32 -179.0(2)
C7 C8 C9 C32 1.4(4)
C8 C9 C10 C11 -0.6(4)
C32 C9 C10 C11 -179.6(2)
C9 C10 C11 C16 -0.2(4)
C9 C10 C11 C12 178.4(2)
C16 C11 C12 C13 -0.2(4)
C10 C11 C12 C13 -178.8(3)
C11 C12 C13 C14 -0.6(5)
C12 C13 C14 C15 0.7(5)
C13 C14 C15 C16 0.1(5)
C12 C11 C16 C15 1.1(4)
C10 C11 C16 C15 179.6(2)
C12 C11 C16 C17 -179.1(2)
C10 C11 C16 C17 -0.5(4)
C14 C15 C16 C11 -1.0(4)
C14 C15 C16 C17 179.1(3)
C9 C8 C17 O1 179.3(2)
C7 C8 C17 O1 -1.2(4)
C9 C8 C17 C16 -2.7(4)
C7 C8 C17 C16 176.8(2)
C1 O1 C17 C8 -15.5(4)
C1 O1 C17 C16 166.4(2)
C11 C16 C17 C8 2.0(4)
C15 C16 C17 C8 -178.1(3)
C11 C16 C17 O1 -179.8(2)
C15 C16 C17 O1 0.0(4)
C6 C7 C18 C19 -71.7(3)
C8 C7 C18 C19 52.7(4)
C6 C7 C18 C23 106.0(3)
C8 C7 C18 C23 -129.6(3)
C23 C18 C19 C20 -0.2(4)
C7 C18 C19 C20 177.6(3)
C18 C19 C20 C21 1.6(4)
C18 C19 C20 C24 -179.4(3)
C19 C20 C21 O2 177.8(2)
C24 C20 C21 O2 -1.1(4)
C19 C20 C21 C22 -2.8(4)
C24 C20 C21 C22 178.3(3)
O2 C21 C22 C23 -178.2(2)
C20 C21 C22 C23 2.4(4)
O2 C21 C22 C28 1.7(4)
C20 C21 C22 C28 -177.6(3)
C21 C22 C23 C18 -0.8(4)
C28 C22 C23 C18 179.2(3)
C19 C18 C23 C22 -0.2(4)
C7 C18 C23 C22 -178.0(3)
C19 C20 C24 C25 -112.9(3)
C21 C20 C24 C25 65.9(4)
C19 C20 C24 C26 125.0(3)
C21 C20 C24 C26 -56.1(4)
C19 C20 C24 C27 6.9(4)
C21 C20 C24 C27 -174.3(3)
C23 C22 C28 C31 -0.2(4)
C21 C22 C28 C31 179.9(3)
C23 C22 C28 C30 -118.7(3)
C21 C22 C28 C30 61.3(4)
C23 C22 C28 C29 118.2(3)
C21 C22 C28 C29 -61.7(4)
C10 C9 C32 C33 84.5(3)
C8 C9 C32 C33 -94.6(4)
C10 C9 C32 C37 -92.5(3)
C8 C9 C32 C37 88.5(3)
C37 C32 C33 C34 1.3(5)
C9 C32 C33 C34 -175.8(3)
C32 C33 C34 C35 -0.6(5)
C33 C34 C35 C36 -0.2(5)
C34 C35 C36 C37 0.3(5)
C33 C32 C37 C36 -1.1(5)
C9 C32 C37 C36 176.0(3)
C35 C36 C37 C32 0.4(5)
